data_4509294
loop_
_publ_author_name
'Bu\<car, Dejan-Kre\<simir'
'Henry, Rodger F.'
'Lou, Xiaochun'
'Duerst, Richard W.'
'MacGillivray, Leonard R.'
'Zhang, Geoff G. Z.'

_publ_section_title
;
 Cocrystals of Caffeine and Hydroxybenzoic Acids Composed of Multiple
 Supramolecular Heterosynthons: Screening via Solution-Mediated Phase
 Transformation and Structural Characterization
;
_journal_issue 4
_journal_name_full 'Crystal Growth &amp; Design'
_journal_page_first 1932
_journal_paper_doi 10.1021/cg801178m
_journal_volume 9
_journal_year 2009
_chemical_formula_moiety 'C8 H10 N4 O2, 2(C7 H6 O3)'
_chemical_formula_sum 'C22 H22 N4 O8'
_chemical_formula_weight 470.44
_chemical_name_systematic
; 
 ? 
;
_space_group_IT_number 14
_symmetry_cell_setting monoclinic
_symmetry_space_group_name_Hall '-P 2ybc'
_symmetry_space_group_name_H-M 'P 1 21/c 1'
_atom_sites_solution_hydrogens geom
_atom_sites_solution_primary direct
_atom_sites_solution_secondary difmap
_audit_creation_method SHELXL-97
_cell_angle_alpha 90.00
_cell_angle_beta 92.242(12)
_cell_angle_gamma 90.00
_cell_formula_units_Z 4
_cell_length_a 7.421(5)
_cell_length_b 22.494(15)
_cell_length_c 12.939(9)
_cell_measurement_reflns_used 921
_cell_measurement_temperature 173(2)
_cell_measurement_theta_max 28.1315
_cell_measurement_theta_min 2.400
_cell_volume 2158(3)
_computing_cell_refinement 'Bruker saintplus (Bruker 1999)'
_computing_data_collection 'Bruker SMART (Bruker 2001)'
_computing_data_reduction 'Bruker saintplus (Bruker 1999)'
_computing_molecular_graphics 'ORTEP (Johnson 1976), Accelrys (2004)'
_computing_structure_refinement 'SHELXL (Sheldrick, 2000)'
_computing_structure_solution 'SHELXL (Sheldrick, 2000)'
_diffrn_ambient_temperature 173(2)
_diffrn_measured_fraction_theta_full 0.974
_diffrn_measured_fraction_theta_max 0.974
_diffrn_measurement_device_type 'Bruker APEX CCD'
_diffrn_measurement_method 'omega scan'
_diffrn_radiation_monochromator graphite
_diffrn_radiation_source 'fine-focus sealed tube'
_diffrn_radiation_type MoK\a
_diffrn_radiation_wavelength 0.71073
_diffrn_reflns_av_R_equivalents 0.0443
_diffrn_reflns_av_sigmaI/netI 0.0371
_diffrn_reflns_limit_h_max 9
_diffrn_reflns_limit_h_min -9
_diffrn_reflns_limit_k_max 29
_diffrn_reflns_limit_k_min -29
_diffrn_reflns_limit_l_max 17
_diffrn_reflns_limit_l_min -17
_diffrn_reflns_number 24860
_diffrn_reflns_theta_full 28.32
_diffrn_reflns_theta_max 28.32
_diffrn_reflns_theta_min 1.81
_diffrn_standards_number 0
_exptl_absorpt_coefficient_mu 0.112
_exptl_absorpt_correction_T_max 1.00
_exptl_absorpt_correction_T_min 0.70
_exptl_absorpt_correction_type empirical
_exptl_crystal_colour colourless
_exptl_crystal_density_diffrn 1.448
_exptl_crystal_density_method 'not measured'
_exptl_crystal_description plate
_exptl_crystal_F_000 984
_exptl_crystal_size_max 0.30
_exptl_crystal_size_mid 0.30
_exptl_crystal_size_min 0.05
_refine_diff_density_max 0.489
_refine_diff_density_min -0.250
_refine_diff_density_rms 0.071
_refine_ls_extinction_method none
_refine_ls_goodness_of_fit_ref 1.244
_refine_ls_hydrogen_treatment mixed
_refine_ls_matrix_type full
_refine_ls_number_parameters 326
_refine_ls_number_reflns 5233
_refine_ls_number_restraints 0
_refine_ls_restrained_S_all 1.244
_refine_ls_R_factor_all 0.1072
_refine_ls_R_factor_gt 0.0924
_refine_ls_shift/su_max 0.039
_refine_ls_shift/su_mean 0.001
_refine_ls_structure_factor_coef Fsqd
_refine_ls_weighting_details 'calc w=1/[\s^2^(Fo^2^)+(0.0514P)^2^+3.2521P] where P=(Fo^2^+2Fc^2^)/3'
_refine_ls_weighting_scheme calc
_refine_ls_wR_factor_gt 0.1857
_refine_ls_wR_factor_ref 0.1938
_reflns_number_gt 4568
_reflns_number_total 5233
_reflns_threshold_expression I>2sigma(I)
_cod_data_source_file cg801178msup1.cif
_cod_data_source_block 3
_cod_original_sg_symbol_H-M P21/c
_cod_database_code 4509294

loop_
_symmetry_equiv_pos_as_xyz
'x, y, z'
'-x, y+1/2, -z+1/2'
'-x, -y, -z'
'x, -y-1/2, z-1/2'

loop_
_atom_site_label
_atom_site_type_symbol
_atom_site_fract_x
_atom_site_fract_y
_atom_site_fract_z
_atom_site_U_iso_or_equiv
_atom_site_adp_type
_atom_site_occupancy
_atom_site_symmetry_multiplicity
_atom_site_calc_flag
_atom_site_refinement_flags
O1 O 0.4570(3) 0.45696(10) 0.34519(18) 0.0346(5) Uani 1 1 d .
O2 O 0.2744(3) 0.28838(10) 0.17363(16) 0.0347(5) Uani 1 1 d .
N1 N 0.4262(3) 0.21967(11) 0.36652(19) 0.0273(5) Uani 1 1 d .
N2 N 0.5392(3) 0.27008(11) 0.50287(19) 0.0279(5) Uani 1 1 d .
N3 N 0.4927(3) 0.36961(11) 0.43235(18) 0.0262(5) Uani 1 1 d .
N4 N 0.3688(3) 0.37191(11) 0.26111(19) 0.0272(5) Uani 1 1 d .
C1 C 0.3703(5) 0.16913(14) 0.3017(3) 0.0351(7) Uani 1 1 d .
H1A H 0.4101 0.1328 0.3343 0.053 Uiso 1 1 calc R
H1B H 0.4228 0.1726 0.2353 0.053 Uiso 1 1 calc R
H1C H 0.2412 0.1688 0.2930 0.053 Uiso 1 1 calc R
C2 C 0.5016(4) 0.21683(14) 0.4617(2) 0.0303(7) Uani 1 1 d .
H2 H 0.5256 0.1812 0.4961 0.036 Uiso 1 1 calc R
C3 C 0.4831(4) 0.30858(13) 0.4274(2) 0.0249(6) Uani 1 1 d .
C4 C 0.4122(4) 0.27959(13) 0.3421(2) 0.0254(6) Uani 1 1 d .
C5 C 0.3436(4) 0.31011(13) 0.2527(2) 0.0259(6) Uani 1 1 d .
C6 C 0.3172(5) 0.40824(15) 0.1696(3) 0.0401(8) Uani 1 1 d .
H6A H 0.2643 0.4448 0.1916 0.060 Uiso 1 1 calc R
H6B H 0.2313 0.3868 0.1265 0.060 Uiso 1 1 calc R
H6C H 0.4224 0.4167 0.1313 0.060 Uiso 1 1 calc R
C7 C 0.4415(4) 0.40240(13) 0.3470(2) 0.0271(6) Uani 1 1 d .
C8 C 0.5560(5) 0.39879(14) 0.5289(2) 0.0336(7) Uani 1 1 d .
H8A H 0.5608 0.4410 0.5183 0.050 Uiso 1 1 calc R
H8B H 0.6741 0.3844 0.5487 0.050 Uiso 1 1 calc R
H8C H 0.4744 0.3900 0.5826 0.050 Uiso 1 1 calc R
O3 O 0.7342(3) 0.17031(10) 0.65366(17) 0.0345(5) Uani 1 1 d .
O4 O 0.7336(3) 0.26810(10) 0.68293(17) 0.0346(5) Uani 1 1 d .
H1X H 0.673(6) 0.2697(18) 0.623(3) 0.047(11) Uiso 1 1 d .
O5 O 1.1543(3) 0.18261(11) 1.08978(18) 0.0369(6) Uani 1 1 d .
H2X H 1.187(5) 0.2158(16) 1.114(3) 0.030(9) Uiso 1 1 d .
C9 C 0.7765(4) 0.21291(14) 0.7077(2) 0.0280(6) Uani 1 1 d .
C10 C 0.8786(4) 0.20677(13) 0.8087(2) 0.0263(6) Uani 1 1 d .
C11 C 0.9264(4) 0.25648(13) 0.8691(2) 0.0282(6) Uani 1 1 d .
H11 H 0.8959 0.2944 0.8457 0.034 Uiso 1 1 calc R
C12 C 1.0186(4) 0.24950(14) 0.9632(2) 0.0303(7) Uani 1 1 d .
H12 H 1.0513 0.2826 1.0026 0.036 Uiso 1 1 calc R
C13 C 1.0623(4) 0.19250(14) 0.9989(2) 0.0287(6) Uani 1 1 d .
C14 C 1.0140(4) 0.14258(14) 0.9396(2) 0.0307(7) Uani 1 1 d .
H14 H 1.0434 0.1046 0.9632 0.037 Uiso 1 1 calc R
C15 C 0.9219(4) 0.15021(13) 0.8454(2) 0.0280(6) Uani 1 1 d .
H15 H 0.8887 0.1171 0.8061 0.034 Uiso 1 1 calc R
O6 O 1.3438(3) 0.58450(12) 0.0596(2) 0.0450(6) Uani 1 1 d .
O7 O 1.0795(4) 0.59970(12) -0.0250(2) 0.0431(6) Uani 1 1 d .
H3X H 1.143(6) 0.611(2) -0.070(4) 0.054(14) Uiso 1 1 d .
O8 O 0.7900(4) 0.49963(11) 0.3932(2) 0.0417(6) Uani 1 1 d .
H4X H 0.677(6) 0.4901(19) 0.375(3) 0.054(13) Uiso 1 1 d .
C16 C 1.1815(5) 0.58140(13) 0.0568(2) 0.0323(7) Uani 1 1 d .
C17 C 1.0725(4) 0.55901(13) 0.1426(2) 0.0305(7) Uani 1 1 d .
C18 C 0.8909(5) 0.54395(14) 0.1287(3) 0.0351(7) Uani 1 1 d .
H18 H 0.8340 0.5478 0.0637 0.042 Uiso 1 1 calc R
C19 C 0.7947(5) 0.52337(14) 0.2108(3) 0.0356(7) Uani 1 1 d .
H19 H 0.6742 0.5128 0.2006 0.043 Uiso 1 1 calc R
C20 C 0.8781(5) 0.51838(13) 0.3087(3) 0.0323(7) Uani 1 1 d .
C21 C 1.0595(5) 0.53259(15) 0.3230(3) 0.0367(8) Uani 1 1 d .
H21 H 1.1163 0.5287 0.3880 0.044 Uiso 1 1 calc R
C22 C 1.1555(5) 0.55249(15) 0.2405(3) 0.0362(7) Uani 1 1 d .
H22 H 1.2771 0.5617 0.2503 0.043 Uiso 1 1 calc R

loop_
_atom_site_aniso_label
_atom_site_aniso_U_11
_atom_site_aniso_U_22
_atom_site_aniso_U_33
_atom_site_aniso_U_23
_atom_site_aniso_U_13
_atom_site_aniso_U_12
O1 0.0359(13) 0.0291(11) 0.0385(12) 0.0042(9) -0.0036(10) -0.0016(9)
O2 0.0370(13) 0.0393(13) 0.0274(11) -0.0034(9) -0.0045(9) 0.0003(10)
N1 0.0288(14) 0.0264(12) 0.0265(12) 0.0021(9) 0.0008(10) 0.0008(10)
N2 0.0294(14) 0.0319(13) 0.0226(12) 0.0024(10) 0.0026(10) 0.0028(10)
N3 0.0268(13) 0.0292(13) 0.0227(12) -0.0019(9) 0.0008(10) -0.0019(10)
N4 0.0284(13) 0.0287(13) 0.0244(12) 0.0019(9) 0.0001(10) 0.0028(10)
C1 0.0391(19) 0.0270(16) 0.0388(18) -0.0036(13) -0.0050(14) -0.0026(13)
C2 0.0325(17) 0.0291(16) 0.0292(15) 0.0034(12) 0.0009(13) 0.0017(12)
C3 0.0218(14) 0.0312(15) 0.0220(13) -0.0003(11) 0.0041(11) 0.0002(11)
C4 0.0216(14) 0.0269(14) 0.0279(14) -0.0025(11) 0.0037(11) -0.0012(11)
C5 0.0219(14) 0.0324(15) 0.0235(13) -0.0002(11) 0.0022(11) 0.0014(11)
C6 0.055(2) 0.0327(17) 0.0315(17) 0.0056(13) -0.0077(15) 0.0041(15)
C7 0.0203(14) 0.0305(15) 0.0308(15) 0.0005(12) 0.0034(11) -0.0014(11)
C8 0.0403(19) 0.0315(16) 0.0289(15) -0.0030(12) -0.0022(13) -0.0022(13)
O3 0.0371(13) 0.0378(12) 0.0283(11) -0.0065(9) -0.0036(9) 0.0018(10)
O4 0.0424(14) 0.0353(12) 0.0255(11) -0.0008(9) -0.0061(10) 0.0017(10)
O5 0.0407(14) 0.0373(13) 0.0320(12) -0.0004(10) -0.0089(10) -0.0040(10)
C9 0.0263(15) 0.0347(16) 0.0235(14) -0.0024(12) 0.0054(12) -0.0012(12)
C10 0.0222(14) 0.0312(15) 0.0257(14) -0.0020(11) 0.0045(11) -0.0024(11)
C11 0.0280(16) 0.0276(15) 0.0290(15) -0.0021(11) 0.0030(12) 0.0016(12)
C12 0.0269(16) 0.0332(16) 0.0307(15) -0.0074(12) 0.0000(12) -0.0029(12)
C13 0.0225(15) 0.0382(17) 0.0254(14) -0.0006(12) 0.0029(11) -0.0006(12)
C14 0.0296(17) 0.0281(15) 0.0344(16) 0.0040(12) 0.0005(13) -0.0010(12)
C15 0.0248(15) 0.0286(15) 0.0306(15) -0.0047(12) 0.0019(12) -0.0038(11)
O6 0.0336(14) 0.0518(16) 0.0493(15) 0.0078(12) -0.0004(11) -0.0069(11)
O7 0.0417(15) 0.0467(15) 0.0408(14) 0.0131(11) -0.0005(12) -0.0040(12)
O8 0.0398(15) 0.0438(14) 0.0417(14) 0.0028(11) 0.0029(11) -0.0079(11)
C16 0.0409(19) 0.0211(14) 0.0349(16) -0.0011(12) -0.0004(14) -0.0017(12)
C17 0.0348(17) 0.0203(14) 0.0364(17) 0.0007(11) 0.0004(13) 0.0013(12)
C18 0.0367(18) 0.0318(16) 0.0361(17) 0.0031(13) -0.0063(14) -0.0010(13)
C19 0.0281(17) 0.0323(17) 0.0460(19) 0.0047(14) -0.0026(14) -0.0034(13)
C20 0.0378(18) 0.0244(15) 0.0351(16) 0.0006(12) 0.0051(14) 0.0002(13)
C21 0.0397(19) 0.0365(18) 0.0334(16) 0.0006(13) -0.0058(14) -0.0040(14)
C22 0.0316(17) 0.0384(18) 0.0384(18) -0.0029(14) -0.0020(14) -0.0038(14)

loop_
_atom_type_symbol
_atom_type_description
_atom_type_scat_dispersion_real
_atom_type_scat_dispersion_imag
_atom_type_scat_source
C C 0.0033 0.0016 'International Tables Vol C Tables 4.2.6.8 and 6.1.1.4'
H H 0.0000 0.0000 'International Tables Vol C Tables 4.2.6.8 and 6.1.1.4'
N N 0.0061 0.0033 'International Tables Vol C Tables 4.2.6.8 and 6.1.1.4'
O O 0.0106 0.0060 'International Tables Vol C Tables 4.2.6.8 and 6.1.1.4'

loop_
_geom_angle_atom_site_label_1
_geom_angle_atom_site_label_2
_geom_angle_atom_site_label_3
_geom_angle
C7 O1 H4X 119.1(14)
C2 N1 C4 106.4(2)
C2 N1 C1 126.2(3)
C4 N1 C1 127.4(2)
C2 N2 C3 103.4(2)
C2 N2 H1X 115.9(13)
C3 N2 H1X 139.7(13)
C7 N3 C3 119.2(2)
C7 N3 C8 120.9(3)
C3 N3 C8 119.9(2)
C7 N4 C5 126.4(2)
C7 N4 C6 116.5(3)
C5 N4 C6 117.1(2)
N1 C1 H1A 109.5
N1 C1 H1B 109.5
H1A C1 H1B 109.5
N1 C1 H1C 109.5
H1A C1 H1C 109.5
H1B C1 H1C 109.5
N1 C2 N2 113.5(3)
N1 C2 H2 123.3
N2 C2 H2 123.3
N2 C3 C4 111.9(3)
N2 C3 N3 126.1(3)
C4 C3 N3 122.0(3)
C3 C4 N1 104.9(3)
C3 C4 C5 122.7(3)
N1 C4 C5 132.5(3)
O2 C5 N4 120.5(3)
O2 C5 C4 127.6(3)
N4 C5 C4 111.9(2)
N4 C6 H6A 109.5
N4 C6 H6B 109.5
H6A C6 H6B 109.5
N4 C6 H6C 109.5
H6A C6 H6C 109.5
H6B C6 H6C 109.5
O1 C7 N3 121.9(3)
O1 C7 N4 120.5(3)
N3 C7 N4 117.6(3)
N3 C8 H8A 109.5
N3 C8 H8B 109.5
H8A C8 H8B 109.5
N3 C8 H8C 109.5
H8A C8 H8C 109.5
H8B C8 H8C 109.5
C9 O4 H1X 111(3)
C13 O5 H2X 108(2)
O3 C9 O4 123.1(3)
O3 C9 C10 122.7(3)
O4 C9 C10 114.2(3)
C15 C10 C11 119.3(3)
C15 C10 C9 119.1(3)
C11 C10 C9 121.6(3)
C12 C11 C10 120.4(3)
C12 C11 H11 119.8
C10 C11 H11 119.8
C11 C12 C13 119.8(3)
C11 C12 H12 120.1
C13 C12 H12 120.1
O5 C13 C12 122.7(3)
O5 C13 C14 117.0(3)
C12 C13 C14 120.2(3)
C15 C14 C13 119.4(3)
C15 C14 H14 120.3
C13 C14 H14 120.3
C14 C15 C10 120.9(3)
C14 C15 H15 119.6
C10 C15 H15 119.6
C16 O7 H3X 110(3)
C20 O8 H4X 110(3)
O6 C16 O7 122.5(3)
O6 C16 C17 124.7(3)
O7 C16 C17 112.8(3)
C22 C17 C18 118.8(3)
C22 C17 C16 118.7(3)
C18 C17 C16 122.5(3)
C19 C18 C17 120.5(3)
C19 C18 H18 119.7
C17 C18 H18 119.7
C18 C19 C20 120.1(3)
C18 C19 H19 119.9
C20 C19 H19 119.9
O8 C20 C21 117.3(3)
O8 C20 C19 123.0(3)
C21 C20 C19 119.7(3)
C22 C21 C20 119.9(3)
C22 C21 H21 120.0
C20 C21 H21 120.0
C21 C22 C17 120.9(3)
C21 C22 H22 119.6
C17 C22 H22 119.6

loop_
_geom_bond_atom_site_label_1
_geom_bond_atom_site_label_2
_geom_bond_distance
O1 C7 1.233(4)
O1 H4X 1.82(5)
O2 C5 1.228(4)
N1 C2 1.334(4)
N1 C4 1.387(4)
N1 C1 1.463(4)
N2 C2 1.336(4)
N2 C3 1.358(4)
N2 H1X 1.82(4)
N3 C7 1.370(4)
N3 C3 1.376(4)
N3 C8 1.471(4)
N4 C7 1.396(4)
N4 C5 1.406(4)
N4 C6 1.477(4)
C1 H1A 0.9600
C1 H1B 0.9600
C1 H1C 0.9600
C2 H2 0.9300
C3 C4 1.369(4)
C4 C5 1.422(4)
C6 H6A 0.9600
C6 H6B 0.9600
C6 H6C 0.9600
C8 H8A 0.9600
C8 H8B 0.9600
C8 H8C 0.9600
O3 C9 1.220(4)
O4 C9 1.318(4)
O4 H1X 0.87(4)
O5 C13 1.354(4)
O5 H2X 0.84(4)
C9 C10 1.491(4)
C10 C15 1.391(4)
C10 C11 1.402(4)
C11 C12 1.381(4)
C11 H11 0.9300
C12 C13 1.397(5)
C12 H12 0.9300
C13 C14 1.399(4)
C14 C15 1.384(4)
C14 H14 0.9300
C15 H15 0.9300
O6 C16 1.206(4)
O7 C16 1.342(4)
O7 H3X 0.80(5)
O8 C20 1.362(4)
O8 H4X 0.89(5)
C16 C17 1.487(5)
C17 C22 1.393(5)
C17 C18 1.394(5)
C18 C19 1.382(5)
C18 H18 0.9300
C19 C20 1.393(5)
C19 H19 0.9300
C20 C21 1.389(5)
C21 C22 1.381(5)
C21 H21 0.9300
C22 H22 0.9300

loop_
_geom_hbond_atom_site_label_D
_geom_hbond_atom_site_label_H
_geom_hbond_atom_site_label_A
_geom_hbond_distance_DH
_geom_hbond_distance_HA
_geom_hbond_distance_DA
_geom_hbond_angle_DHA
_geom_hbond_site_symmetry_A
C2 H2 O6 0.93 2.50 3.206(4) 132.9 2_745
C2 H2 O3 0.93 2.52 3.148(4) 124.8 .
O8 H4X O1 0.89(5) 1.82(5) 2.701(4) 169(4) .
O7 H3X O3 0.80(5) 1.97(5) 2.717(4) 155(4) 2_755
O5 H2X O2 0.84(4) 1.91(4) 2.749(4) 176(4) 1_656
O4 H1X N2 0.87(4) 1.82(4) 2.692(4) 177(4) .

loop_
_geom_torsion_atom_site_label_1
_geom_torsion_atom_site_label_2
_geom_torsion_atom_site_label_3
_geom_torsion_atom_site_label_4
_geom_torsion
C4 N1 C2 N2 -0.1(4)
C1 N1 C2 N2 179.9(3)
C3 N2 C2 N1 -0.1(4)
H1X N2 C2 N1 -170.7(14)
C2 N2 C3 C4 0.2(3)
H1X N2 C3 C4 167(2)
C2 N2 C3 N3 180.0(3)
H1X N2 C3 N3 -13(2)
C7 N3 C3 N2 175.6(3)
C8 N3 C3 N2 -4.9(5)
C7 N3 C3 C4 -4.6(4)
C8 N3 C3 C4 174.9(3)
N2 C3 C4 N1 -0.2(3)
N3 C3 C4 N1 180.0(3)
N2 C3 C4 C5 179.8(3)
N3 C3 C4 C5 0.1(5)
C2 N1 C4 C3 0.2(3)
C1 N1 C4 C3 -179.8(3)
C2 N1 C4 C5 -179.9(3)
C1 N1 C4 C5 0.1(5)
C7 N4 C5 O2 178.5(3)
C6 N4 C5 O2 -3.0(4)
C7 N4 C5 C4 -3.6(4)
C6 N4 C5 C4 175.0(3)
C3 C4 C5 O2 -178.4(3)
N1 C4 C5 O2 1.7(6)
C3 C4 C5 N4 3.8(4)
N1 C4 C5 N4 -176.1(3)
H4X O1 C7 N3 55.3(16)
H4X O1 C7 N4 -125.3(16)
C3 N3 C7 O1 -175.8(3)
C8 N3 C7 O1 4.7(5)
C3 N3 C7 N4 4.8(4)
C8 N3 C7 N4 -174.7(3)
C5 N4 C7 O1 180.0(3)
C6 N4 C7 O1 1.4(4)
C5 N4 C7 N3 -0.6(4)
C6 N4 C7 N3 -179.1(3)
O3 C9 C10 C15 -2.6(4)
O4 C9 C10 C15 176.4(3)
O3 C9 C10 C11 179.7(3)
O4 C9 C10 C11 -1.4(4)
C15 C10 C11 C12 1.2(4)
C9 C10 C11 C12 179.0(3)
C10 C11 C12 C13 -0.8(5)
C11 C12 C13 O5 179.2(3)
C11 C12 C13 C14 0.3(5)
O5 C13 C14 C15 -179.1(3)
C12 C13 C14 C15 -0.2(5)
C13 C14 C15 C10 0.6(5)
C11 C10 C15 C14 -1.1(5)
C9 C10 C15 C14 -178.9(3)
O6 C16 C17 C22 14.0(5)
O7 C16 C17 C22 -164.3(3)
O6 C16 C17 C18 -165.5(3)
O7 C16 C17 C18 16.1(4)
C22 C17 C18 C19 0.5(5)
C16 C17 C18 C19 -179.9(3)
C17 C18 C19 C20 1.0(5)
C18 C19 C20 O8 178.6(3)
C18 C19 C20 C21 -1.8(5)
O8 C20 C21 C22 -179.3(3)
C19 C20 C21 C22 1.1(5)
C20 C21 C22 C17 0.4(5)
C18 C17 C22 C21 -1.2(5)
C16 C17 C22 C21 179.2(3)
